data_1559917
loop_
_publ_author_name
'Aouina, Aroua'
'Oloyede, Hammed Olawale'
'Akong, Raymond Akong'
'Abdelhak, Jawher'
'G\"orls, Helmar'
'Plass, Winfried'
'Eseola, Abiodun Omokehinde'

_publ_section_title
;
 Exploring Broad Molecular Derivatization as Tool in Selective Fluorescent
 Detection of Mercury(II) by a Series of Large Stokes Shift
 1,4-Bis(5-phenyl-1H-imidazol-4-yl)benzenes
;
_journal_issue 52
_journal_name_full 'Industrial &amp; Engineering Chemistry Research'
_journal_page_first 22398
_journal_page_last 22412
_journal_paper_doi 10.1021/acs.iecr.0c05087
_journal_volume 59
_journal_year 2020
_chemical_formula_moiety 'C42 H38 N4, 4(C H4 O)'
_chemical_formula_sum 'C46 H54 N4 O4'
_chemical_formula_weight 726.93
_space_group_crystal_system orthorhombic
_space_group_IT_number 60
_space_group_name_Hall '-P 2n 2ab'
_space_group_name_H-M_alt 'P b c n'
_atom_sites_solution_hydrogens mixed
_audit_creation_method SHELXL-2018/3
_cell_angle_alpha 90
_cell_angle_beta 90
_cell_angle_gamma 90
_cell_formula_units_Z 8
_cell_length_a 15.8859(3)
_cell_length_b 18.0676(3)
_cell_length_c 29.0581(5)
_cell_measurement_reflns_used 73519
_cell_measurement_temperature 133(2)
_cell_measurement_theta_max 25.681
_cell_measurement_theta_min 1.899
_cell_volume 8340.3(3)
_computing_cell_refinement DENZO
_computing_data_collection COLLECT
_computing_data_reduction DENZO
_computing_molecular_graphics SHELXTL/PC
_computing_publication_material 'SHELXL-2018/3 (Sheldrick, 2018)'
_computing_structure_refinement 'SHELXL-2018/3 (Sheldrick, 2018)'
_computing_structure_solution 'SHELXS-97 (Sheldrick, 2008)'
_diffrn_ambient_temperature 133(2)
_diffrn_measured_fraction_theta_full 0.998
_diffrn_measured_fraction_theta_max 0.998
_diffrn_measurement_device_type KappaCCD
_diffrn_measurement_method 'phi + omega - scans'
_diffrn_radiation_type MoK\a
_diffrn_radiation_wavelength 0.71073
_diffrn_reflns_av_R_equivalents 0.0472
_diffrn_reflns_av_unetI/netI 0.0307
_diffrn_reflns_Laue_measured_fraction_full 0.998
_diffrn_reflns_Laue_measured_fraction_max 0.998
_diffrn_reflns_limit_h_max 17
_diffrn_reflns_limit_h_min -19
_diffrn_reflns_limit_k_max 22
_diffrn_reflns_limit_k_min -22
_diffrn_reflns_limit_l_max 35
_diffrn_reflns_limit_l_min -35
_diffrn_reflns_number 73519
_diffrn_reflns_point_group_measured_fraction_full 0.998
_diffrn_reflns_point_group_measured_fraction_max 0.998
_diffrn_reflns_theta_full 25.242
_diffrn_reflns_theta_max 25.681
_diffrn_reflns_theta_min 1.899
_exptl_absorpt_coefficient_mu 0.074
_exptl_absorpt_correction_T_max 0.7456
_exptl_absorpt_correction_T_min 0.6862
_exptl_absorpt_correction_type multi-scan
_exptl_absorpt_process_details
; 
 SADABS 2016/2: Krause, L., Herbst-Irmer, R., Sheldrick G.M. & Stalke D., 
 J. Appl. Cryst. 48 (2015) 3-10 
;
_exptl_crystal_colour colourless
_exptl_crystal_density_diffrn 1.158
_exptl_crystal_density_method 'not measured'
_exptl_crystal_description prism
_exptl_crystal_F_000 3120
_exptl_crystal_size_max 0.108
_exptl_crystal_size_mid 0.106
_exptl_crystal_size_min 0.066
_refine_diff_density_max 0.418
_refine_diff_density_min -0.366
_refine_diff_density_rms 0.046
_refine_ls_extinction_method none
_refine_ls_goodness_of_fit_ref 1.118
_refine_ls_hydrogen_treatment mixed
_refine_ls_matrix_type full
_refine_ls_number_parameters 508
_refine_ls_number_reflns 7913
_refine_ls_number_restraints 0
_refine_ls_restrained_S_all 1.118
_refine_ls_R_factor_all 0.0840
_refine_ls_R_factor_gt 0.0657
_refine_ls_shift/su_max 0.002
_refine_ls_shift/su_mean 0.001
_refine_ls_structure_factor_coef Fsqd
_refine_ls_weighting_details 'w=1/[\s^2^(Fo^2^)+(0.0368P)^2^+10.0821P] where P=(Fo^2^+2Fc^2^)/3'
_refine_ls_weighting_scheme calc
_refine_ls_wR_factor_gt 0.1375
_refine_ls_wR_factor_ref 0.1483
_reflns_Friedel_coverage 0.000
_reflns_number_gt 6430
_reflns_number_total 7913
_reflns_threshold_expression 'I > 2\s(I)'
_cod_data_source_file ie0c05087_si_002.cif
_cod_data_source_block FO6771_L4.MeOH
_cod_database_code 1559917
_shelx_shelxl_version_number 2018/3
_shelx_space_group_comment
; 
The symmetry employed for this shelxl refinement is uniquely defined 
by the following loop, which should always be used as a source of 
symmetry information in preference to the above space-group names. 
They are only intended as comments. 
;
_shelx_estimated_absorpt_t_min 0.992
_shelx_estimated_absorpt_t_max 0.995

loop_
_space_group_symop_operation_xyz
'x, y, z'
'-x+1/2, -y+1/2, z+1/2'
'-x, y, -z+1/2'
'x+1/2, -y+1/2, -z'
'-x, -y, -z'
'x-1/2, y-1/2, -z-1/2'
'x, -y, z-1/2'
'-x-1/2, y-1/2, z'

loop_
_atom_site_label
_atom_site_type_symbol
_atom_site_fract_x
_atom_site_fract_y
_atom_site_fract_z
_atom_site_U_iso_or_equiv
_atom_site_adp_type
_atom_site_occupancy
_atom_site_site_symmetry_order
_atom_site_calc_flag
_atom_site_refinement_flags_posn
_atom_site_refinement_flags_adp
_atom_site_refinement_flags_occupancy
_atom_site_disorder_assembly
_atom_site_disorder_group
N1 N 0.78040(12) 0.30214(10) 0.82718(6) 0.0243(4) Uani 1 1 d . . . . .
N2 N 0.88114(12) 0.32019(10) 0.87858(6) 0.0244(4) Uani 1 1 d . . . . .
N3 N 0.61177(11) 0.60835(10) 0.61665(6) 0.0239(4) Uani 1 1 d . . . . .
N4 N 0.71687(12) 0.62634(10) 0.66546(6) 0.0232(4) Uani 1 1 d . . . . .
C1 C 0.82086(14) 0.27376(12) 0.86334(8) 0.0249(5) Uani 1 1 d . . . . .
C2 C 0.81660(13) 0.37046(12) 0.81844(7) 0.0216(5) Uani 1 1 d . . . . .
C3 C 0.88013(14) 0.38163(12) 0.84998(7) 0.0224(5) Uani 1 1 d . . . . .
C4 C 0.94310(14) 0.44134(12) 0.85453(8) 0.0242(5) Uani 1 1 d . . . . .
C5 C 0.98355(14) 0.46850(13) 0.81556(8) 0.0301(5) Uani 1 1 d . . . . .
H5A H 0.969493 0.449137 0.786154 0.036 Uiso 1 1 calc R U . . .
C6 C 1.04413(16) 0.52347(14) 0.81911(9) 0.0381(6) Uani 1 1 d . . . . .
H6A H 1.071298 0.541409 0.792210 0.046 Uiso 1 1 calc R U . . .
C7 C 1.06500(16) 0.55211(14) 0.86149(10) 0.0412(7) Uani 1 1 d . . . . .
H7A H 1.106112 0.590103 0.863875 0.049 Uiso 1 1 calc R U . . .
C8 C 1.02581(17) 0.52531(15) 0.90062(10) 0.0412(6) Uani 1 1 d . . . . .
H8A H 1.040543 0.544575 0.929948 0.049 Uiso 1 1 calc R U . . .
C9 C 0.96491(15) 0.47025(14) 0.89717(9) 0.0327(6) Uani 1 1 d . . . . .
H9A H 0.938071 0.452310 0.924172 0.039 Uiso 1 1 calc R U . . .
C10 C 0.78357(13) 0.41889(12) 0.78175(7) 0.0206(4) Uani 1 1 d . . . . .
C11 C 0.78463(13) 0.49594(12) 0.78638(7) 0.0223(5) Uani 1 1 d . . . . .
H11A H 0.808091 0.517511 0.813299 0.027 Uiso 1 1 calc R U . . .
C12 C 0.75199(14) 0.54127(11) 0.75232(7) 0.0223(4) Uani 1 1 d . . . . .
H12A H 0.753601 0.593474 0.756105 0.027 Uiso 1 1 calc R U . . .
C13 C 0.71677(13) 0.51114(11) 0.71249(7) 0.0197(4) Uani 1 1 d . . . . .
C14 C 0.71586(13) 0.43414(12) 0.70784(7) 0.0223(5) Uani 1 1 d . . . . .
H14A H 0.692524 0.412529 0.680900 0.027 Uiso 1 1 calc R U . . .
C15 C 0.74846(14) 0.38893(12) 0.74190(7) 0.0231(5) Uani 1 1 d . . . . .
H15A H 0.746894 0.336724 0.738087 0.028 Uiso 1 1 calc R U . . .
C16 C 0.80392(14) 0.19881(12) 0.88254(7) 0.0240(5) Uani 1 1 d . . . . .
C17 C 0.84295(14) 0.13757(12) 0.86191(8) 0.0256(5) Uani 1 1 d . . . . .
C18 C 0.82563(14) 0.06745(12) 0.87943(8) 0.0268(5) Uani 1 1 d . . . . .
H18A H 0.851942 0.025565 0.865885 0.032 Uiso 1 1 calc R U . . .
C19 C 0.77098(14) 0.05710(12) 0.91614(8) 0.0270(5) Uani 1 1 d . . . . .
C20 C 0.73211(15) 0.11844(13) 0.93532(8) 0.0293(5) Uani 1 1 d . . . . .
H20A H 0.693967 0.111830 0.960161 0.035 Uiso 1 1 calc R U . . .
C21 C 0.74784(16) 0.18992(13) 0.91888(8) 0.0281(5) Uani 1 1 d . . . . .
C22 C 0.90332(16) 0.14605(14) 0.82217(9) 0.0340(6) Uani 1 1 d . . . . .
H22A H 0.901297 0.101581 0.802890 0.051 Uiso 1 1 calc R U . . .
H22B H 0.960562 0.152797 0.834023 0.051 Uiso 1 1 calc R U . . .
H22C H 0.887313 0.189287 0.803779 0.051 Uiso 1 1 calc R U . . .
C23 C 0.75618(17) -0.02012(13) 0.93512(9) 0.0345(6) Uani 1 1 d . . . . .
H23A H 0.707610 -0.019383 0.955906 0.052 Uiso 1 1 calc R U . . .
H23B H 0.806209 -0.036448 0.952037 0.052 Uiso 1 1 calc R U . . .
H23C H 0.745174 -0.054349 0.909660 0.052 Uiso 1 1 calc R U . . .
C24 C 0.70170(19) 0.25511(14) 0.93959(9) 0.0434(7) Uani 1 1 d . . . . .
H24A H 0.738943 0.298344 0.940021 0.065 Uiso 1 1 calc R U . . .
H24B H 0.684538 0.243043 0.971104 0.065 Uiso 1 1 calc R U . . .
H24C H 0.651713 0.266193 0.921065 0.065 Uiso 1 1 calc R U . . .
C25 C 0.67324(14) 0.65420(12) 0.62969(7) 0.0239(5) Uani 1 1 d . . . . .
C26 C 0.68163(13) 0.55875(11) 0.67617(7) 0.0209(4) Uani 1 1 d . . . . .
C27 C 0.61548(13) 0.54803(11) 0.64615(7) 0.0205(4) Uani 1 1 d . . . . .
C28 C 0.55209(13) 0.48865(12) 0.64474(8) 0.0225(5) Uani 1 1 d . . . . .
C29 C 0.52656(14) 0.45689(13) 0.60342(8) 0.0276(5) Uani 1 1 d . . . . .
H29A H 0.551234 0.472871 0.575347 0.033 Uiso 1 1 calc R U . . .
C30 C 0.46534(15) 0.40205(13) 0.60284(9) 0.0327(6) Uani 1 1 d . . . . .
H30A H 0.448817 0.380327 0.574471 0.039 Uiso 1 1 calc R U . . .
C31 C 0.42823(15) 0.37891(13) 0.64361(9) 0.0330(6) Uani 1 1 d . . . . .
H31A H 0.386012 0.341679 0.643139 0.040 Uiso 1 1 calc R U . . .
C32 C 0.45279(14) 0.41009(13) 0.68485(8) 0.0297(5) Uani 1 1 d . . . . .
H32A H 0.427582 0.394282 0.712818 0.036 Uiso 1 1 calc R U . . .
C33 C 0.51433(14) 0.46452(12) 0.68538(8) 0.0255(5) Uani 1 1 d . . . . .
H33A H 0.531025 0.485698 0.713879 0.031 Uiso 1 1 calc R U . . .
C34 C 0.69050(14) 0.72854(12) 0.61011(8) 0.0246(5) Uani 1 1 d . . . . .
C35 C 0.65523(14) 0.79088(12) 0.63175(8) 0.0250(5) Uani 1 1 d . . . . .
C36 C 0.67435(15) 0.86085(13) 0.61457(8) 0.0280(5) Uani 1 1 d . . . . .
H36A H 0.650509 0.903198 0.628910 0.034 Uiso 1 1 calc R U . . .
C37 C 0.72726(15) 0.87034(12) 0.57709(8) 0.0284(5) Uani 1 1 d . . . . .
C38 C 0.76153(15) 0.80764(13) 0.55626(8) 0.0311(5) Uani 1 1 d . . . . .
H38A H 0.798192 0.813583 0.530693 0.037 Uiso 1 1 calc R U . . .
C39 C 0.74340(15) 0.73648(13) 0.57197(8) 0.0288(5) Uani 1 1 d . . . . .
C40 C 0.59746(16) 0.78323(14) 0.67260(9) 0.0347(6) Uani 1 1 d . . . . .
H40A H 0.595348 0.830243 0.689379 0.052 Uiso 1 1 calc R U . . .
H40B H 0.618633 0.744263 0.692998 0.052 Uiso 1 1 calc R U . . .
H40C H 0.540807 0.770216 0.661974 0.052 Uiso 1 1 calc R U . . .
C41 C 0.74696(18) 0.94700(13) 0.55951(9) 0.0366(6) Uani 1 1 d . . . . .
H41A H 0.767490 0.977710 0.584945 0.055 Uiso 1 1 calc R U . . .
H41B H 0.695876 0.969182 0.546576 0.055 Uiso 1 1 calc R U . . .
H41C H 0.790312 0.943902 0.535594 0.055 Uiso 1 1 calc R U . . .
C42 C 0.78112(19) 0.66948(14) 0.54881(10) 0.0439(7) Uani 1 1 d . . . . .
H42A H 0.819653 0.685517 0.524435 0.066 Uiso 1 1 calc R U . . .
H42B H 0.736084 0.639317 0.535418 0.066 Uiso 1 1 calc R U . . .
H42C H 0.812119 0.640114 0.571543 0.066 Uiso 1 1 calc R U . . .
O1M O 0.85463(12) 0.70014(10) 0.69880(6) 0.0428(5) Uani 1 1 d . . . . .
H1M H 0.854746 0.714223 0.726350 0.064 Uiso 1 1 calc R U . . .
C1M C 0.88908(18) 0.75659(15) 0.67052(10) 0.0456(7) Uani 1 1 d . . . . .
H1M1 H 0.843725 0.788631 0.659308 0.068 Uiso 1 1 calc R U . . .
H1M2 H 0.918136 0.734036 0.644278 0.068 Uiso 1 1 calc R U . . .
H1M3 H 0.929170 0.786065 0.688438 0.068 Uiso 1 1 calc R U . . .
O2M O 0.85308(13) 0.72925(11) 0.78755(7) 0.0474(5) Uani 1 1 d . . . . .
H2M H 0.810339 0.746175 0.800923 0.071 Uiso 1 1 calc R U . . .
C2M C 0.89336(19) 0.67761(15) 0.81637(11) 0.0496(8) Uani 1 1 d . . . . .
H2M1 H 0.920385 0.703650 0.842007 0.074 Uiso 1 1 calc R U . . .
H2M2 H 0.936037 0.650603 0.798740 0.074 Uiso 1 1 calc R U . . .
H2M3 H 0.851695 0.642640 0.828448 0.074 Uiso 1 1 calc R U . . .
O3M O 0.52883(14) 0.65159(11) 0.53783(7) 0.0541(6) Uani 1 1 d . . . . .
H3M H 0.542611 0.636680 0.564152 0.081 Uiso 1 1 calc R U . . .
C3M C 0.4647(2) 0.60762(18) 0.52080(10) 0.0519(8) Uani 1 1 d . . . . .
H3M1 H 0.419586 0.604089 0.543681 0.078 Uiso 1 1 calc R U . . .
H3M2 H 0.486650 0.558039 0.514201 0.078 Uiso 1 1 calc R U . . .
H3M3 H 0.442519 0.629564 0.492446 0.078 Uiso 1 1 calc R U . . .
O4M O 0.46650(14) 0.78832(11) 0.54085(7) 0.0542(6) Uani 1 1 d . . . . .
H4M H 0.492005 0.738935 0.541174 0.081 Uiso 1 1 d R U . . .
C4M C 0.5145(2) 0.83471(18) 0.51280(10) 0.0539(8) Uani 1 1 d . . . . .
H4M1 H 0.486020 0.882564 0.509605 0.081 Uiso 1 1 calc R U . . .
H4M2 H 0.521046 0.811989 0.482387 0.081 Uiso 1 1 calc R U . . .
H4M3 H 0.570030 0.842155 0.526706 0.081 Uiso 1 1 calc R U . . .
H1N4 H 0.771(3) 0.654(2) 0.6798(14) 0.104(14) Uiso 1 1 d . . . . .
H1N2 H 0.919(3) 0.308(3) 0.9081(17) 0.137(18) Uiso 1 1 d . . . . .

loop_
_atom_site_aniso_label
_atom_site_aniso_U_11
_atom_site_aniso_U_22
_atom_site_aniso_U_33
_atom_site_aniso_U_23
_atom_site_aniso_U_13
_atom_site_aniso_U_12
N1 0.0265(10) 0.0197(9) 0.0267(10) 0.0044(8) -0.0008(8) 0.0014(8)
N2 0.0264(10) 0.0221(10) 0.0246(10) 0.0048(8) -0.0010(8) 0.0009(8)
N3 0.0245(10) 0.0206(9) 0.0267(10) 0.0036(8) -0.0018(8) -0.0014(8)
N4 0.0243(9) 0.0177(9) 0.0275(10) 0.0043(8) -0.0030(8) -0.0020(8)
C1 0.0260(11) 0.0229(11) 0.0257(12) 0.0035(9) -0.0008(9) 0.0009(9)
C2 0.0221(11) 0.0204(11) 0.0225(11) 0.0035(9) 0.0014(9) 0.0000(9)
C3 0.0241(11) 0.0200(11) 0.0230(11) 0.0031(9) 0.0007(9) 0.0020(9)
C4 0.0217(11) 0.0216(11) 0.0293(12) 0.0032(9) -0.0033(9) 0.0024(9)
C5 0.0260(12) 0.0327(13) 0.0317(13) 0.0077(10) -0.0014(10) -0.0002(10)
C6 0.0293(13) 0.0390(15) 0.0460(16) 0.0157(12) -0.0011(11) -0.0041(11)
C7 0.0311(14) 0.0291(14) 0.0634(19) 0.0056(13) -0.0093(13) -0.0075(11)
C8 0.0388(15) 0.0383(15) 0.0466(16) -0.0092(12) -0.0089(12) -0.0049(12)
C9 0.0308(13) 0.0335(14) 0.0338(13) -0.0012(11) -0.0007(11) -0.0024(11)
C10 0.0183(10) 0.0217(11) 0.0219(10) 0.0029(8) 0.0012(8) -0.0003(9)
C11 0.0221(11) 0.0216(11) 0.0232(11) 0.0000(9) -0.0025(9) -0.0012(9)
C12 0.0239(10) 0.0172(10) 0.0257(11) 0.0013(9) -0.0014(9) -0.0002(9)
C13 0.0173(10) 0.0190(11) 0.0227(11) 0.0034(8) 0.0001(8) 0.0012(8)
C14 0.0217(11) 0.0217(11) 0.0234(11) 0.0006(9) -0.0018(9) -0.0015(9)
C15 0.0245(11) 0.0176(10) 0.0273(11) 0.0016(9) 0.0002(9) -0.0002(9)
C16 0.0246(11) 0.0211(11) 0.0264(11) 0.0036(9) -0.0055(9) -0.0007(9)
C17 0.0238(11) 0.0254(12) 0.0277(12) 0.0029(9) -0.0057(9) 0.0001(9)
C18 0.0282(12) 0.0212(11) 0.0310(12) 0.0000(9) -0.0021(10) 0.0012(9)
C19 0.0296(12) 0.0227(12) 0.0288(12) 0.0034(9) -0.0079(10) -0.0038(10)
C20 0.0336(13) 0.0294(13) 0.0248(11) 0.0064(10) -0.0003(10) 0.0007(10)
C21 0.0342(12) 0.0245(12) 0.0257(11) 0.0045(9) -0.0010(10) 0.0026(10)
C22 0.0324(13) 0.0304(13) 0.0391(14) 0.0033(11) 0.0061(11) 0.0014(11)
C23 0.0415(14) 0.0241(12) 0.0380(14) 0.0040(10) -0.0028(12) -0.0046(11)
C24 0.0624(19) 0.0329(14) 0.0350(14) 0.0088(11) 0.0122(13) 0.0145(13)
C25 0.0260(11) 0.0200(11) 0.0257(11) 0.0038(9) -0.0012(9) 0.0019(9)
C26 0.0217(11) 0.0190(10) 0.0220(11) 0.0008(8) 0.0009(9) 0.0007(9)
C27 0.0230(11) 0.0181(10) 0.0202(10) 0.0022(8) 0.0003(8) 0.0003(9)
C28 0.0206(11) 0.0190(11) 0.0281(11) 0.0038(9) -0.0026(9) 0.0028(9)
C29 0.0281(12) 0.0277(12) 0.0270(12) 0.0005(9) -0.0008(10) -0.0035(10)
C30 0.0320(13) 0.0288(13) 0.0372(13) -0.0047(10) -0.0036(11) -0.0054(10)
C31 0.0259(12) 0.0245(12) 0.0485(15) 0.0048(11) -0.0016(11) -0.0054(10)
C32 0.0250(12) 0.0279(12) 0.0362(13) 0.0104(10) 0.0017(10) -0.0006(10)
C33 0.0215(11) 0.0268(12) 0.0281(12) 0.0040(9) -0.0010(9) 0.0016(9)
C34 0.0263(11) 0.0199(11) 0.0277(12) 0.0053(9) -0.0072(9) -0.0018(9)
C35 0.0233(11) 0.0230(12) 0.0287(12) 0.0026(9) -0.0057(9) -0.0019(9)
C36 0.0292(12) 0.0225(12) 0.0323(13) 0.0014(9) -0.0048(10) -0.0006(10)
C37 0.0312(13) 0.0225(12) 0.0316(12) 0.0043(9) -0.0091(10) -0.0058(10)
C38 0.0326(13) 0.0303(13) 0.0305(12) 0.0070(10) 0.0008(10) -0.0036(11)
C39 0.0329(13) 0.0250(12) 0.0285(12) 0.0036(10) -0.0023(10) 0.0015(10)
C40 0.0344(14) 0.0305(13) 0.0393(14) 0.0034(11) 0.0053(11) 0.0008(11)
C41 0.0464(15) 0.0260(13) 0.0373(14) 0.0057(11) -0.0071(12) -0.0113(12)
C42 0.0583(18) 0.0307(14) 0.0428(15) 0.0076(12) 0.0140(13) 0.0088(13)
O1M 0.0411(10) 0.0434(11) 0.0438(11) 0.0003(9) -0.0032(9) -0.0172(9)
C1M 0.0439(16) 0.0311(14) 0.0619(19) -0.0032(13) 0.0100(14) -0.0065(12)
O2M 0.0464(12) 0.0497(12) 0.0462(11) 0.0014(9) 0.0063(9) 0.0239(10)
C2M 0.0499(17) 0.0328(15) 0.066(2) -0.0080(14) -0.0198(15) 0.0113(13)
O3M 0.0613(14) 0.0478(12) 0.0532(13) 0.0063(10) -0.0317(11) 0.0018(10)
C3M 0.0582(19) 0.0562(19) 0.0413(16) 0.0022(14) -0.0081(14) -0.0077(16)
O4M 0.0746(15) 0.0435(12) 0.0446(12) 0.0026(9) 0.0295(11) 0.0089(11)
C4M 0.060(2) 0.0581(19) 0.0431(17) 0.0022(14) 0.0108(15) 0.0015(16)

loop_
_atom_type_symbol
_atom_type_description
_atom_type_scat_dispersion_real
_atom_type_scat_dispersion_imag
_atom_type_scat_source
C C 0.0033 0.0016 'International Tables Vol C Tables 4.2.6.8 and 6.1.1.4'
H H 0.0000 0.0000 'International Tables Vol C Tables 4.2.6.8 and 6.1.1.4'
N N 0.0061 0.0033 'International Tables Vol C Tables 4.2.6.8 and 6.1.1.4'
O O 0.0106 0.0060 'International Tables Vol C Tables 4.2.6.8 and 6.1.1.4'

loop_
_geom_angle_atom_site_label_1
_geom_angle_atom_site_label_2
_geom_angle_atom_site_label_3
_geom_angle
_geom_angle_site_symmetry_1
_geom_angle_site_symmetry_3
_geom_angle_publ_flag
C1 N1 C2 106.68(18) . . ?
C1 N2 C3 107.05(18) . . ?
C1 N2 H1N2 123(3) . . ?
C3 N2 H1N2 130(3) . . ?
C25 N3 C27 106.30(18) . . ?
C25 N4 C26 107.23(18) . . ?
C25 N4 H1N4 122(2) . . ?
C26 N4 H1N4 130(2) . . ?
N1 C1 N2 111.20(19) . . ?
N1 C1 C16 123.9(2) . . ?
N2 C1 C16 124.84(19) . . ?
C3 C2 N1 108.21(18) . . ?
C3 C2 C10 130.8(2) . . ?
N1 C2 C10 120.88(19) . . ?
C2 C3 N2 106.84(19) . . ?
C2 C3 C4 131.5(2) . . ?
N2 C3 C4 121.54(19) . . ?
C9 C4 C5 118.6(2) . . ?
C9 C4 C3 121.6(2) . . ?
C5 C4 C3 119.8(2) . . ?
C6 C5 C4 120.8(2) . . ?
C6 C5 H5A 119.6 . . ?
C4 C5 H5A 119.6 . . ?
C7 C6 C5 120.2(2) . . ?
C7 C6 H6A 119.9 . . ?
C5 C6 H6A 119.9 . . ?
C6 C7 C8 119.7(2) . . ?
C6 C7 H7A 120.2 . . ?
C8 C7 H7A 120.2 . . ?
C7 C8 C9 120.3(2) . . ?
C7 C8 H8A 119.9 . . ?
C9 C8 H8A 119.9 . . ?
C4 C9 C8 120.4(2) . . ?
C4 C9 H9A 119.8 . . ?
C8 C9 H9A 119.8 . . ?
C15 C10 C11 118.11(19) . . ?
C15 C10 C2 120.78(19) . . ?
C11 C10 C2 121.08(19) . . ?
C12 C11 C10 121.0(2) . . ?
C12 C11 H11A 119.5 . . ?
C10 C11 H11A 119.5 . . ?
C11 C12 C13 120.78(19) . . ?
C11 C12 H12A 119.6 . . ?
C13 C12 H12A 119.6 . . ?
C12 C13 C14 118.19(19) . . ?
C12 C13 C26 121.24(19) . . ?
C14 C13 C26 120.57(19) . . ?
C15 C14 C13 121.0(2) . . ?
C15 C14 H14A 119.5 . . ?
C13 C14 H14A 119.5 . . ?
C14 C15 C10 121.0(2) . . ?
C14 C15 H15A 119.5 . . ?
C10 C15 H15A 119.5 . . ?
C21 C16 C17 121.1(2) . . ?
C21 C16 C1 120.3(2) . . ?
C17 C16 C1 118.5(2) . . ?
C18 C17 C16 118.3(2) . . ?
C18 C17 C22 119.8(2) . . ?
C16 C17 C22 121.9(2) . . ?
C19 C18 C17 121.8(2) . . ?
C19 C18 H18A 119.1 . . ?
C17 C18 H18A 119.1 . . ?
C20 C19 C18 118.7(2) . . ?
C20 C19 C23 121.3(2) . . ?
C18 C19 C23 120.0(2) . . ?
C19 C20 C21 121.4(2) . . ?
C19 C20 H20A 119.3 . . ?
C21 C20 H20A 119.3 . . ?
C16 C21 C20 118.7(2) . . ?
C16 C21 C24 121.5(2) . . ?
C20 C21 C24 119.8(2) . . ?
C17 C22 H22A 109.5 . . ?
C17 C22 H22B 109.5 . . ?
H22A C22 H22B 109.5 . . ?
C17 C22 H22C 109.5 . . ?
H22A C22 H22C 109.5 . . ?
H22B C22 H22C 109.5 . . ?
C19 C23 H23A 109.5 . . ?
C19 C23 H23B 109.5 . . ?
H23A C23 H23B 109.5 . . ?
C19 C23 H23C 109.5 . . ?
H23A C23 H23C 109.5 . . ?
H23B C23 H23C 109.5 . . ?
C21 C24 H24A 109.5 . . ?
C21 C24 H24B 109.5 . . ?
H24A C24 H24B 109.5 . . ?
C21 C24 H24C 109.5 . . ?
H24A C24 H24C 109.5 . . ?
H24B C24 H24C 109.5 . . ?
N3 C25 N4 111.32(19) . . ?
N3 C25 C34 125.99(19) . . ?
N4 C25 C34 122.6(2) . . ?
N4 C26 C27 106.91(18) . . ?
N4 C26 C13 121.71(19) . . ?
C27 C26 C13 131.34(19) . . ?
C26 C27 N3 108.23(18) . . ?
C26 C27 C28 129.87(19) . . ?
N3 C27 C28 121.74(18) . . ?
C29 C28 C33 118.5(2) . . ?
C29 C28 C27 121.6(2) . . ?
C33 C28 C27 119.9(2) . . ?
C30 C29 C28 120.6(2) . . ?
C30 C29 H29A 119.7 . . ?
C28 C29 H29A 119.7 . . ?
C31 C30 C29 120.1(2) . . ?
C31 C30 H30A 119.9 . . ?
C29 C30 H30A 119.9 . . ?
C32 C31 C30 119.9(2) . . ?
C32 C31 H31A 120.1 . . ?
C30 C31 H31A 120.1 . . ?
C31 C32 C33 119.9(2) . . ?
C31 C32 H32A 120.1 . . ?
C33 C32 H32A 120.1 . . ?
C32 C33 C28 121.0(2) . . ?
C32 C33 H33A 119.5 . . ?
C28 C33 H33A 119.5 . . ?
C39 C34 C35 120.8(2) . . ?
C39 C34 C25 120.5(2) . . ?
C35 C34 C25 118.7(2) . . ?
C36 C35 C34 118.7(2) . . ?
C36 C35 C40 119.9(2) . . ?
C34 C35 C40 121.4(2) . . ?
C37 C36 C35 121.7(2) . . ?
C37 C36 H36A 119.1 . . ?
C35 C36 H36A 119.1 . . ?
C36 C37 C38 118.5(2) . . ?
C36 C37 C41 120.3(2) . . ?
C38 C37 C41 121.2(2) . . ?
C39 C38 C37 121.7(2) . . ?
C39 C38 H38A 119.1 . . ?
C37 C38 H38A 119.1 . . ?
C38 C39 C34 118.6(2) . . ?
C38 C39 C42 120.8(2) . . ?
C34 C39 C42 120.7(2) . . ?
C35 C40 H40A 109.5 . . ?
C35 C40 H40B 109.5 . . ?
H40A C40 H40B 109.5 . . ?
C35 C40 H40C 109.5 . . ?
H40A C40 H40C 109.5 . . ?
H40B C40 H40C 109.5 . . ?
C37 C41 H41A 109.5 . . ?
C37 C41 H41B 109.5 . . ?
H41A C41 H41B 109.5 . . ?
C37 C41 H41C 109.5 . . ?
H41A C41 H41C 109.5 . . ?
H41B C41 H41C 109.5 . . ?
C39 C42 H42A 109.5 . . ?
C39 C42 H42B 109.5 . . ?
H42A C42 H42B 109.5 . . ?
C39 C42 H42C 109.5 . . ?
H42A C42 H42C 109.5 . . ?
H42B C42 H42C 109.5 . . ?
C1M O1M H1M 109.5 . . ?
O1M C1M H1M1 109.5 . . ?
O1M C1M H1M2 109.5 . . ?
H1M1 C1M H1M2 109.5 . . ?
O1M C1M H1M3 109.5 . . ?
H1M1 C1M H1M3 109.5 . . ?
H1M2 C1M H1M3 109.5 . . ?
C2M O2M H2M 109.5 . . ?
O2M C2M H2M1 109.5 . . ?
O2M C2M H2M2 109.5 . . ?
H2M1 C2M H2M2 109.5 . . ?
O2M C2M H2M3 109.5 . . ?
H2M1 C2M H2M3 109.5 . . ?
H2M2 C2M H2M3 109.5 . . ?
C3M O3M H3M 109.5 . . ?
O3M C3M H3M1 109.5 . . ?
O3M C3M H3M2 109.5 . . ?
H3M1 C3M H3M2 109.5 . . ?
O3M C3M H3M3 109.5 . . ?
H3M1 C3M H3M3 109.5 . . ?
H3M2 C3M H3M3 109.5 . . ?
C4M O4M H4M 109.1 . . ?
O4M C4M H4M1 109.5 . . ?
O4M C4M H4M2 109.5 . . ?
H4M1 C4M H4M2 109.5 . . ?
O4M C4M H4M3 109.5 . . ?
H4M1 C4M H4M3 109.5 . . ?
H4M2 C4M H4M3 109.5 . . ?

loop_
_geom_bond_atom_site_label_1
_geom_bond_atom_site_label_2
_geom_bond_distance
_geom_bond_site_symmetry_2
_geom_bond_publ_flag
N1 C1 1.334(3) . ?
N1 C2 1.385(3) . ?
N2 C1 1.348(3) . ?
N2 C3 1.387(3) . ?
N2 H1N2 1.07(5) . ?
N3 C25 1.335(3) . ?
N3 C27 1.388(3) . ?
N4 C25 1.347(3) . ?
N4 C26 1.379(3) . ?
N4 H1N4 1.08(4) . ?
C1 C16 1.489(3) . ?
C2 C3 1.378(3) . ?
C2 C10 1.476(3) . ?
C3 C4 1.477(3) . ?
C4 C9 1.389(3) . ?
C4 C5 1.391(3) . ?
C5 C6 1.387(3) . ?
C5 H5A 0.9500 . ?
C6 C7 1.376(4) . ?
C6 H6A 0.9500 . ?
C7 C8 1.384(4) . ?
C7 H7A 0.9500 . ?
C8 C9 1.391(3) . ?
C8 H8A 0.9500 . ?
C9 H9A 0.9500 . ?
C10 C15 1.395(3) . ?
C10 C11 1.399(3) . ?
C11 C12 1.386(3) . ?
C11 H11A 0.9500 . ?
C12 C13 1.396(3) . ?
C12 H12A 0.9500 . ?
C13 C14 1.398(3) . ?
C13 C26 1.471(3) . ?
C14 C15 1.384(3) . ?
C14 H14A 0.9500 . ?
C15 H15A 0.9500 . ?
C16 C21 1.391(3) . ?
C16 C17 1.403(3) . ?
C17 C18 1.393(3) . ?
C17 C22 1.509(3) . ?
C18 C19 1.388(3) . ?
C18 H18A 0.9500 . ?
C19 C20 1.386(3) . ?
C19 C23 1.519(3) . ?
C20 C21 1.399(3) . ?
C20 H20A 0.9500 . ?
C21 C24 1.512(3) . ?
C22 H22A 0.9800 . ?
C22 H22B 0.9800 . ?
C22 H22C 0.9800 . ?
C23 H23A 0.9800 . ?
C23 H23B 0.9800 . ?
C23 H23C 0.9800 . ?
C24 H24A 0.9800 . ?
C24 H24B 0.9800 . ?
C24 H24C 0.9800 . ?
C25 C34 1.484(3) . ?
C26 C27 1.379(3) . ?
C27 C28 1.472(3) . ?
C28 C29 1.391(3) . ?
C28 C33 1.395(3) . ?
C29 C30 1.388(3) . ?
C29 H29A 0.9500 . ?
C30 C31 1.388(3) . ?
C30 H30A 0.9500 . ?
C31 C32 1.380(4) . ?
C31 H31A 0.9500 . ?
C32 C33 1.387(3) . ?
C32 H32A 0.9500 . ?
C33 H33A 0.9500 . ?
C34 C39 1.398(3) . ?
C34 C35 1.406(3) . ?
C35 C36 1.393(3) . ?
C35 C40 1.507(3) . ?
C36 C37 1.386(3) . ?
C36 H36A 0.9500 . ?
C37 C38 1.395(3) . ?
C37 C41 1.509(3) . ?
C38 C39 1.395(3) . ?
C38 H38A 0.9500 . ?
C39 C42 1.509(3) . ?
C40 H40A 0.9800 . ?
C40 H40B 0.9800 . ?
C40 H40C 0.9800 . ?
C41 H41A 0.9800 . ?
C41 H41B 0.9800 . ?
C41 H41C 0.9800 . ?
C42 H42A 0.9800 . ?
C42 H42B 0.9800 . ?
C42 H42C 0.9800 . ?
O1M C1M 1.420(3) . ?
O1M H1M 0.8400 . ?
C1M H1M1 0.9800 . ?
C1M H1M2 0.9800 . ?
C1M H1M3 0.9800 . ?
O2M C2M 1.408(3) . ?
O2M H2M 0.8400 . ?
C2M H2M1 0.9800 . ?
C2M H2M2 0.9800 . ?
C2M H2M3 0.9800 . ?
O3M C3M 1.383(3) . ?
O3M H3M 0.8400 . ?
C3M H3M1 0.9800 . ?
C3M H3M2 0.9800 . ?
C3M H3M3 0.9800 . ?
O4M C4M 1.396(3) . ?
O4M H4M 0.9800 . ?
C4M H4M1 0.9800 . ?
C4M H4M2 0.9800 . ?
C4M H4M3 0.9800 . ?
